data_7229539
loop_
_publ_author_name
'Sun, Xiao-Fen'
'Wang, Zhongxia'
'Liao, Wei-Qiang'
'Li, Peng-Fei'
'Gao, Jixing'
'Huang, Yi-Yang'
'Chen, Hai-Peng'
'Ye, Heng-Yun'
'Zhang, Yi'

_publ_section_title
;
 Modulating molecular structures and dielectric transitions in
 organic--inorganic hybrid crystals
;
_journal_issue 82
_journal_name_full 'RSC Advances'
_journal_page_first 52024
_journal_paper_doi 10.1039/C7RA10616E
_journal_volume 7
_journal_year 2017
_chemical_formula_moiety 'C4 H9.05 N1.05, C5 H12 N, Br4 Cd, C H3'
_chemical_formula_sum 'C10 H24.05 Br4 Cd N2.05'
_chemical_formula_weight 605.01
_space_group_crystal_system orthorhombic
_space_group_IT_number 61
_space_group_name_Hall '-P 2ac 2ab'
_space_group_name_H-M_alt 'P b c a'
_symmetry_space_group_name_Hall '-P 2ac 2ab'
_symmetry_space_group_name_H-M 'P b c a'
_atom_sites_solution_hydrogens mixed
_audit_creation_method SHELXL-2014/7
_audit_update_record
;
2017-02-28 deposited with the CCDC.
2017-11-08 downloaded from the CCDC.
;
_cell_angle_alpha 90
_cell_angle_beta 90
_cell_angle_gamma 90
_cell_formula_units_Z 8
_cell_length_a 12.409(18)
_cell_length_b 13.230(14)
_cell_length_c 23.79(3)
_cell_measurement_reflns_used 2323
_cell_measurement_temperature 293(2)
_cell_measurement_theta_max 24.999
_cell_measurement_theta_min 1.712
_cell_volume 3906(9)
_computing_structure_refinement 'SHELXL-2014/7 (Sheldrick, 2014)'
_diffrn_ambient_temperature 293(2)
_diffrn_measured_fraction_theta_full 0.999
_diffrn_measured_fraction_theta_max 0.999
_diffrn_measurement_device_type 'Rigaku, SCXmini'
_diffrn_measurement_method '\w scans'
_diffrn_radiation_type MoK\a
_diffrn_radiation_wavelength 0.71073
_diffrn_reflns_av_R_equivalents 0.0993
_diffrn_reflns_av_unetI/netI 0.0575
_diffrn_reflns_Laue_measured_fraction_full 0.999
_diffrn_reflns_Laue_measured_fraction_max 0.999
_diffrn_reflns_limit_h_max 14
_diffrn_reflns_limit_h_min -14
_diffrn_reflns_limit_k_max 15
_diffrn_reflns_limit_k_min -14
_diffrn_reflns_limit_l_max 25
_diffrn_reflns_limit_l_min -28
_diffrn_reflns_number 22151
_diffrn_reflns_point_group_measured_fraction_full 0.999
_diffrn_reflns_point_group_measured_fraction_max 0.999
_diffrn_reflns_theta_full 24.999
_diffrn_reflns_theta_max 24.999
_diffrn_reflns_theta_min 1.712
_diffrn_source 'fine-focus sealed tube'
_exptl_absorpt_coefficient_mu 9.288
_exptl_absorpt_correction_type multi-scan
_exptl_absorpt_process_details 'CrystalClear (Rigaku Inc., 2008)'
_exptl_crystal_colour colourless
_exptl_crystal_density_diffrn 2.058
_exptl_crystal_density_method 'not measured'
_exptl_crystal_description block
_exptl_crystal_F_000 2290.9
_exptl_crystal_size_max 0.3
_exptl_crystal_size_mid 0.15
_exptl_crystal_size_min 0.1
_exptl_transmission_factor_max 0.395
_exptl_transmission_factor_min 0.205
_refine_diff_density_max 0.792
_refine_diff_density_min -0.759
_refine_diff_density_rms 0.125
_refine_ls_extinction_method none
_refine_ls_goodness_of_fit_ref 1.105
_refine_ls_hydrogen_treatment constr
_refine_ls_matrix_type full
_refine_ls_number_parameters 165
_refine_ls_number_reflns 3445
_refine_ls_number_restraints 114
_refine_ls_restrained_S_all 1.094
_refine_ls_R_factor_all 0.0966
_refine_ls_R_factor_gt 0.0623
_refine_ls_shift/su_max 0.001
_refine_ls_shift/su_mean 0.000
_refine_ls_structure_factor_coef Fsqd
_refine_ls_weighting_details 'w=1/[\s^2^(Fo^2^)+(0.0633P)^2^] where P=(Fo^2^+2Fc^2^)/3'
_refine_ls_weighting_scheme calc
_refine_ls_wR_factor_gt 0.1358
_refine_ls_wR_factor_ref 0.1509
_reflns_Friedel_coverage 0.000
_reflns_number_gt 2434
_reflns_number_total 3445
_reflns_threshold_expression 'I > 2\s(I)'
_cod_data_source_file c7ra10616e2.cif
_cod_data_source_block 2
_cod_depositor_comments
;
The following automatic conversions were performed:

'_exptl_absorpt_correction_type' value 'Multi-scan' changed to
'multi-scan' according to
/home/data/users/saulius/crontab/automatic-downloads/rss-feeds/RSC/lib/dictionaries/cif_core.dic
dictionary named 'cif_core.dic' version 2.4.2 from 2011-04-26.

Automatic conversion script
Id: cif_fix_values 4973 2017-02-22 13:04:09Z antanas 
;
_cod_original_cell_volume 3906(8)
_cod_database_code 7229539
_shelx_shelxl_version_number 2014/7
_shelx_space_group_comment
;
The symmetry employed for this shelxl refinement is uniquely defined
by the following loop, which should always be used as a source of
symmetry information in preference to the above space-group names.
They are only intended as comments.
;

loop_
_space_group_symop_operation_xyz
'x, y, z'
'-x+1/2, -y, z+1/2'
'-x, y+1/2, -z+1/2'
'x+1/2, -y+1/2, -z'
'-x, -y, -z'
'x-1/2, y, -z-1/2'
'x, -y-1/2, z-1/2'
'-x-1/2, y-1/2, z'

loop_
_atom_site_label
_atom_site_type_symbol
_atom_site_fract_x
_atom_site_fract_y
_atom_site_fract_z
_atom_site_U_iso_or_equiv
_atom_site_adp_type
_atom_site_occupancy
_atom_site_site_symmetry_order
_atom_site_calc_flag
_atom_site_refinement_flags_posn
_atom_site_refinement_flags_adp
_atom_site_refinement_flags_occupancy
_atom_site_disorder_assembly
_atom_site_disorder_group
Cd1 Cd 0.93188(6) 0.13659(5) 0.62545(3) 0.0581(3) Uani 1 1 d . . . . .
Br1 Br 0.90547(9) 0.14099(7) 0.73521(4) 0.0661(3) Uani 1 1 d . . . . .
Br2 Br 0.73987(9) 0.11396(8) 0.58630(5) 0.0797(4) Uani 1 1 d . . . . .
Br3 Br 1.00415(9) 0.30737(8) 0.58825(5) 0.0768(4) Uani 1 1 d . . . . .
Br4 Br 1.05888(11) -0.01217(9) 0.60601(6) 0.0956(5) Uani 1 1 d . . . . .
C5 C 0.6971(11) 0.3608(8) 0.5128(5) 0.089(3) Uani 0.5 1 d . U P A 1
H5D H 0.6723 0.3009 0.5317 0.133 Uiso 0.5 1 d R U P A 1
H5E H 0.6979 0.4163 0.5388 0.133 Uiso 0.5 1 d R U P A 1
H5F H 0.6496 0.3762 0.4822 0.133 Uiso 0.5 1 d R U P A 1
C5' C 0.6971(11) 0.3608(8) 0.5128(5) 0.089(3) Uani 0.5 1 d . U P B 2
H5A H 0.6687 0.4267 0.5209 0.133 Uiso 0.5 1 d R U P B 2
H5B H 0.6387 0.3141 0.5076 0.133 Uiso 0.5 1 d R U P B 2
H5C H 0.7413 0.3387 0.5436 0.133 Uiso 0.5 1 d R U P B 2
C6 C 0.7797(10) 0.8680(7) 0.6800(5) 0.082(3) Uani 1 1 d . U . . .
H6A H 0.8050 0.9093 0.6490 0.099 Uiso 1 1 calc R U . . .
H6B H 0.7246 0.8224 0.6661 0.099 Uiso 1 1 calc R U . . .
N2 N 0.7369(10) 0.9307(10) 0.7239(5) 0.121(4) Uani 1 1 d . U . . .
H12 H 0.7831 0.9908 0.7225 0.145 Uiso 1 1 calc R U . . .
C9 C 0.7625(12) 0.8853(9) 0.7800(6) 0.108(4) Uani 1 1 d . U . . .
H9A H 0.7876 0.9366 0.8060 0.130 Uiso 1 1 calc R U . . .
H9B H 0.6997 0.8523 0.7958 0.130 Uiso 1 1 calc R U . . .
C4 C 0.8482(10) 0.4396(8) 0.4610(5) 0.094(4) Uani 1 1 d . U . . .
H4A H 0.8094 0.4933 0.4429 0.113 Uiso 1 1 d R U . A .
H4B H 0.8921 0.4799 0.4862 0.113 Uiso 1 1 d R U . . .
C1 C 0.8114(10) 0.2667(8) 0.4448(5) 0.095(4) Uani 1 1 d . U . . .
H1B H 0.7566 0.2451 0.4190 0.114 Uiso 1 1 d R U . A .
H1A H 0.8321 0.2011 0.4595 0.114 Uiso 1 1 d R U . . .
C3 C 0.9135(13) 0.4057(10) 0.4128(7) 0.129(5) Uani 1 1 d . U . . .
H3A H 0.8948 0.4440 0.3794 0.155 Uiso 1 1 calc R U . . .
H3B H 0.9895 0.4156 0.4205 0.155 Uiso 1 1 calc R U . . .
C2 C 0.8914(15) 0.3015(10) 0.4045(7) 0.146(6) Uani 1 1 d . U . . .
H2A H 0.9572 0.2628 0.4089 0.176 Uiso 1 1 calc R U . . .
H2B H 0.8648 0.2910 0.3666 0.176 Uiso 1 1 calc R U . . .
C7 C 0.8706(11) 0.8096(11) 0.7048(6) 0.106(4) Uani 1 1 d . U . . .
H7A H 0.9392 0.8414 0.6963 0.127 Uiso 1 1 calc R U . . .
H7B H 0.8715 0.7409 0.6906 0.127 Uiso 1 1 calc R U . . .
C10 C 0.6317(10) 0.9710(10) 0.7183(6) 0.117(5) Uani 1 1 d . U . . .
H10A H 0.6308 1.0200 0.6885 0.176 Uiso 1 1 calc R U . . .
H10B H 0.6109 1.0029 0.7529 0.176 Uiso 1 1 calc R U . . .
H10C H 0.5821 0.9176 0.7098 0.176 Uiso 1 1 calc R U . . .
C8 C 0.8480(12) 0.8115(12) 0.7682(6) 0.124(5) Uani 1 1 d . U . . .
H8A H 0.8256 0.7449 0.7807 0.149 Uiso 1 1 calc R U . . .
H8B H 0.9130 0.8298 0.7885 0.149 Uiso 1 1 calc R U . . .
N1A N 0.8065(15) 0.3435(14) 0.4914(7) 0.066(5) Uani 0.523(14) 1 d . U P A 1
H1A1 H 0.8552 0.3246 0.5220 0.080 Uiso 0.523(14) 1 calc R U P A 1
N1B N 0.7599(16) 0.3645(14) 0.4631(9) 0.077(5) Uani 0.523(14) 1 d . U P B 2
H1B1 H 0.7100 0.3833 0.4329 0.092 Uiso 0.523(14) 1 calc R U P A 2

loop_
_atom_site_aniso_label
_atom_site_aniso_U_11
_atom_site_aniso_U_22
_atom_site_aniso_U_33
_atom_site_aniso_U_23
_atom_site_aniso_U_13
_atom_site_aniso_U_12
Cd1 0.0604(4) 0.0523(4) 0.0616(5) 0.0055(3) 0.0028(3) 0.0034(3)
Br1 0.0725(7) 0.0689(7) 0.0570(7) -0.0002(5) -0.0046(5) -0.0019(5)
Br2 0.0743(8) 0.0777(7) 0.0869(9) -0.0029(6) -0.0190(6) -0.0026(6)
Br3 0.0860(8) 0.0613(6) 0.0831(8) 0.0126(6) 0.0001(6) -0.0130(5)
Br4 0.1007(10) 0.0697(7) 0.1164(11) 0.0155(7) 0.0309(8) 0.0297(7)
C5 0.104(9) 0.095(8) 0.067(8) 0.010(6) 0.003(7) 0.020(7)
C5' 0.104(9) 0.095(8) 0.067(8) 0.010(6) 0.003(7) 0.020(7)
C6 0.096(8) 0.078(7) 0.072(8) -0.006(6) 0.006(6) -0.002(6)
N2 0.121(9) 0.138(9) 0.104(9) 0.004(8) 0.010(7) 0.046(8)
C9 0.135(12) 0.122(10) 0.068(8) 0.017(7) 0.005(8) 0.032(9)
C4 0.105(9) 0.077(7) 0.102(9) -0.011(7) 0.012(8) -0.027(7)
C1 0.129(10) 0.071(7) 0.086(9) -0.022(7) 0.022(8) -0.004(7)
C3 0.162(14) 0.095(10) 0.131(13) -0.006(9) 0.065(10) -0.017(9)
C2 0.216(16) 0.087(9) 0.135(13) -0.020(9) 0.080(12) 0.001(10)
C7 0.100(9) 0.113(9) 0.105(10) 0.009(8) 0.006(8) 0.026(8)
C10 0.088(9) 0.112(10) 0.152(14) 0.020(10) 0.013(9) 0.024(8)
C8 0.102(10) 0.157(12) 0.114(11) 0.025(10) -0.015(9) 0.012(10)
N1A 0.081(11) 0.081(10) 0.037(10) -0.006(8) -0.012(8) 0.003(9)
N1B 0.082(12) 0.081(11) 0.067(12) -0.015(10) 0.015(9) -0.006(9)

loop_
_atom_type_symbol
_atom_type_description
_atom_type_scat_dispersion_real
_atom_type_scat_dispersion_imag
_atom_type_scat_source
C C 0.0033 0.0016 'International Tables Vol C Tables 4.2.6.8 and 6.1.1.4'
H H 0.0000 0.0000 'International Tables Vol C Tables 4.2.6.8 and 6.1.1.4'
N N 0.0061 0.0033 'International Tables Vol C Tables 4.2.6.8 and 6.1.1.4'
Br Br -0.2901 2.4595 'International Tables Vol C Tables 4.2.6.8 and 6.1.1.4'
Cd Cd -0.8075 1.2024 'International Tables Vol C Tables 4.2.6.8 and 6.1.1.4'

loop_
_geom_angle_atom_site_label_1
_geom_angle_atom_site_label_2
_geom_angle_atom_site_label_3
_geom_angle
Br4 Cd1 Br2 114.47(8)
Br4 Cd1 Br3 113.31(9)
Br2 Cd1 Br3 107.37(6)
Br4 Cd1 Br1 105.81(5)
Br2 Cd1 Br1 104.25(7)
Br3 Cd1 Br1 111.30(5)
N2 C6 C7 107.0(11)
C10 N2 C6 119.4(12)
C10 N2 C9 115.4(12)
C6 N2 C9 109.7(10)
C8 C9 N2 104.5(11)
C3 C4 N1B 103.3(12)
C3 C4 N1A 107.2(11)
C2 C1 N1B 102.0(11)
C2 C1 N1A 107.4(12)
C2 C3 C4 107.4(11)
C3 C2 C1 110.3(11)
C6 C7 C8 104.0(11)
C9 C8 C7 109.3(11)
C5 N1A C1 113.5(14)
C5 N1A C4 110.1(13)
C1 N1A C4 101.4(12)
C5' N1B C4 117.3(15)
C5' N1B C1 116.3(15)
C4 N1B C1 104.6(14)

loop_
_geom_bond_atom_site_label_1
_geom_bond_atom_site_label_2
_geom_bond_distance
Cd1 Br4 2.563(2)
Cd1 Br2 2.576(4)
Cd1 Br3 2.587(2)
Cd1 Br1 2.633(3)
C5 N1A 1.47(2)
C5' N1B 1.42(2)
C6 N2 1.435(15)
C6 C7 1.489(16)
N2 C10 1.416(14)
N2 C9 1.499(16)
C9 C8 1.468(17)
C4 C3 1.473(16)
C4 N1B 1.48(2)
C4 N1A 1.55(2)
C1 C2 1.455(17)
C1 N1B 1.51(2)
C1 N1A 1.505(19)
C3 C2 1.420(17)
C7 C8 1.537(17)

loop_
_geom_hbond_atom_site_label_D
_geom_hbond_atom_site_label_H
_geom_hbond_atom_site_label_A
_geom_hbond_distance_DH
_geom_hbond_distance_HA
_geom_hbond_distance_DA
_geom_hbond_angle_DHA
_geom_hbond_site_symmetry_A
C8 H8B Br3 0.97 3.12 3.877(15) 135.7 3_756
C10 H10A Br2 0.96 3.05 3.904(14) 149.2 1_565
C3 H3B Br2 0.97 3.14 4.058(18) 159.5 4_556
C1 H1B Br3 0.96 3.21 4.014(14) 142.1 4_456
N2 H12 Br1 0.98 2.52 3.491(14) 171.2 1_565
C5 H5E Br2 0.96 2.95 3.858(12) 157.9 8_765
C5 H5F Br4 0.96 2.98 3.867(12) 153.4 4_456
C5 H5D Br2 0.96 2.92 3.742(11) 144.6 .
C8 H8B Br3 0.97 3.12 3.877(15) 135.7 3_756
C10 H10A Br2 0.96 3.05 3.904(14) 149.2 1_565
C3 H3B Br2 0.97 3.14 4.058(18) 159.5 4_556
C1 H1B Br3 0.96 3.21 4.014(14) 142.1 4_456
N2 H12 Br1 0.98 2.52 3.491(14) 171.2 1_565
C5 H5E Br2 0.96 2.95 3.858(12) 157.9 8_765
C5 H5F Br4 0.96 2.98 3.867(12) 153.4 4_456
C5 H5D Br2 0.96 2.92 3.742(11) 144.6 .
C8 H8B Br3 0.97 3.12 3.877(15) 135.7 3_756
C10 H10B Br1 0.96 3.15 3.763(13) 123.3 6_567
C10 H10A Br2 0.96 3.05 3.904(14) 149.2 1_565
C3 H3B Br2 0.97 3.14 4.058(18) 159.5 4_556
C1 H1B Br3 0.96 3.21 4.014(14) 142.1 4_456
N2 H12 Br1 0.98 2.52 3.491(14) 171.2 1_565
C5 H5E Br2 0.96 2.95 3.858(12) 157.9 8_765
C5 H5F Br4 0.96 2.98 3.867(12) 153.4 4_456
C5 H5D Br2 0.96 2.92 3.742(11) 144.6 .
C8 H8B Br3 0.97 3.12 3.877(15) 135.7 3_756
C10 H10B Br1 0.96 3.15 3.763(13) 123.3 6_567
C10 H10A Br2 0.96 3.05 3.904(14) 149.2 1_565
C3 H3B Br2 0.97 3.14 4.058(18) 159.5 4_556
C1 H1B Br3 0.96 3.21 4.014(14) 142.1 4_456
N2 H12 Br1 0.98 2.52 3.491(14) 171.2 1_565
C5 H5E Br2 0.96 2.95 3.858(12) 157.9 8_765
C5 H5F Br4 0.96 2.98 3.867(12) 153.4 4_456
C5 H5D Br2 0.96 2.92 3.742(11) 144.6 .
C8 H8B Br3 0.97 3.12 3.877(15) 135.7 3_756
C10 H10B Br1 0.96 3.15 3.763(13) 123.3 6_567
C10 H10A Br2 0.96 3.05 3.904(14) 149.2 1_565
C3 H3B Br2 0.97 3.14 4.058(18) 159.5 4_556
C1 H1B Br3 0.96 3.21 4.014(14) 142.1 4_456
N2 H12 Br1 0.98 2.52 3.491(14) 171.2 1_565
C5 H5E Br2 0.96 2.95 3.858(12) 157.9 8_765
C5 H5F Br4 0.96 2.98 3.867(12) 153.4 4_456
C5 H5D Br2 0.96 2.92 3.742(11) 144.6 .
C8 H8B Br3 0.97 3.12 3.877(15) 135.7 3_756
C10 H10B Br1 0.96 3.15 3.763(13) 123.3 6_567
C10 H10A Br2 0.96 3.05 3.904(14) 149.2 1_565
C3 H3B Br2 0.97 3.14 4.058(18) 159.5 4_556
C1 H1B Br3 0.96 3.21 4.014(14) 142.1 4_456
N2 H12 Br1 0.98 2.52 3.491(14) 171.2 1_565
C5 H5E Br2 0.96 2.95 3.858(12) 157.9 8_765
C5 H5F Br4 0.96 2.98 3.867(12) 153.4 4_456
C5 H5D Br2 0.96 2.92 3.742(11) 144.6 .
C8 H8B Br3 0.97 3.12 3.877(15) 135.7 3_756
C10 H10B Br1 0.96 3.15 3.763(13) 123.3 6_567
C10 H10A Br2 0.96 3.05 3.904(14) 149.2 1_565
C3 H3B Br2 0.97 3.14 4.058(18) 159.5 4_556
C1 H1B Br3 0.96 3.21 4.014(14) 142.1 4_456
N2 H12 Br1 0.98 2.52 3.491(14) 171.2 1_565
C5 H5E Br2 0.96 2.95 3.858(12) 157.9 8_765
C5 H5F Br4 0.96 2.98 3.867(12) 153.4 4_456
C5 H5D Br2 0.96 2.92 3.742(11) 144.6 .
C8 H8B Br3 0.97 3.12 3.877(15) 135.7 3_756
C10 H10B Br1 0.96 3.15 3.763(13) 123.3 6_567
C10 H10A Br2 0.96 3.05 3.904(14) 149.2 1_565
C3 H3B Br2 0.97 3.14 4.058(18) 159.5 4_556
C1 H1B Br3 0.96 3.21 4.014(14) 142.1 4_456
N2 H12 Br1 0.98 2.52 3.491(14) 171.2 1_565
C5 H5E Br2 0.96 2.95 3.858(12) 157.9 8_765
C5 H5F Br4 0.96 2.98 3.867(12) 153.4 4_456
C5 H5D Br2 0.96 2.92 3.742(11) 144.6 .
C8 H8B Br3 0.97 3.12 3.877(15) 135.7 3_756
C10 H10B Br1 0.96 3.15 3.763(13) 123.3 6_567
C10 H10A Br2 0.96 3.05 3.904(14) 149.2 1_565
C3 H3B Br2 0.97 3.14 4.058(18) 159.5 4_556
C1 H1B Br3 0.96 3.21 4.014(14) 142.1 4_456
N2 H12 Br1 0.98 2.52 3.491(14) 171.2 1_565
C5 H5E Br2 0.96 2.95 3.858(12) 157.9 8_765
C5 H5F Br4 0.96 2.98 3.867(12) 153.4 4_456
C5 H5D Br2 0.96 2.92 3.742(11) 144.6 .
C8 H8B Br3 0.97 3.12 3.877(15) 135.7 3_756
C10 H10B Br1 0.96 3.15 3.763(13) 123.3 6_567
C10 H10A Br2 0.96 3.05 3.904(14) 149.2 1_565
C3 H3B Br2 0.97 3.14 4.058(18) 159.5 4_556
C1 H1B Br3 0.96 3.21 4.014(14) 142.1 4_456
N2 H12 Br1 0.98 2.52 3.491(14) 171.2 1_565
C5 H5E Br2 0.96 2.95 3.858(12) 157.9 8_765
C5 H5F Br4 0.96 2.98 3.867(12) 153.4 4_456
C5 H5D Br2 0.96 2.92 3.742(11) 144.6 .
C8 H8B Br3 0.97 3.12 3.877(15) 135.7 3_756
C10 H10B Br1 0.96 3.15 3.763(13) 123.3 6_567
C10 H10A Br2 0.96 3.05 3.904(14) 149.2 1_565
C3 H3B Br2 0.97 3.14 4.058(18) 159.5 4_556
C1 H1B Br3 0.96 3.21 4.014(14) 142.1 4_456
N2 H12 Br1 0.98 2.52 3.491(14) 171.2 1_565
C5 H5E Br2 0.96 2.95 3.858(12) 157.9 8_765
C5 H5F Br4 0.96 2.98 3.867(12) 153.4 4_456
C5 H5D Br2 0.96 2.92 3.742(11) 144.6 .
C8 H8B Br3 0.97 3.12 3.877(15) 135.7 3_756
C10 H10B Br1 0.96 3.15 3.763(13) 123.3 6_567
C10 H10A Br2 0.96 3.05 3.904(14) 149.2 1_565
C3 H3B Br2 0.97 3.14 4.058(18) 159.5 4_556
C1 H1B Br3 0.96 3.21 4.014(14) 142.1 4_456
N2 H12 Br1 0.98 2.52 3.491(14) 171.2 1_565
C5 H5E Br2 0.96 2.95 3.858(12) 157.9 8_765
C5 H5F Br4 0.96 2.98 3.867(12) 153.4 4_456
C5 H5D Br2 0.96 2.92 3.742(11) 144.6 .
C8 H8B Br3 0.97 3.12 3.877(15) 135.7 3_756
C10 H10B Br1 0.96 3.15 3.763(13) 123.3 6_567
C10 H10A Br2 0.96 3.05 3.904(14) 149.2 1_565
C3 H3B Br2 0.97 3.14 4.058(18) 159.5 4_556
C1 H1B Br3 0.96 3.21 4.014(14) 142.1 4_456
N2 H12 Br1 0.98 2.52 3.491(14) 171.2 1_565
C5 H5E Br2 0.96 2.95 3.858(12) 157.9 8_765
C5 H5F Br4 0.96 2.98 3.867(12) 153.4 4_456
C5 H5D Br2 0.96 2.92 3.742(11) 144.6 .
C8 H8B Br3 0.97 3.12 3.877(15) 135.7 3_756
C10 H10B Br1 0.96 3.15 3.763(13) 123.3 6_567
C10 H10A Br2 0.96 3.05 3.904(14) 149.2 1_565
C3 H3B Br2 0.97 3.14 4.058(18) 159.5 4_556
C1 H1B Br3 0.96 3.21 4.014(14) 142.1 4_456
N2 H12 Br1 0.98 2.52 3.491(14) 171.2 1_565
C5 H5E Br2 0.96 2.95 3.858(12) 157.9 8_765
C5 H5F Br4 0.96 2.98 3.867(12) 153.4 4_456
C5 H5D Br2 0.96 2.92 3.742(11) 144.6 .
C8 H8B Br3 0.97 3.12 3.877(15) 135.7 3_756
C10 H10B Br1 0.96 3.15 3.763(13) 123.3 6_567
C10 H10A Br2 0.96 3.05 3.904(14) 149.2 1_565
C3 H3B Br2 0.97 3.14 4.058(18) 159.5 4_556
C1 H1B Br3 0.96 3.21 4.014(14) 142.1 4_456
N2 H12 Br1 0.98 2.52 3.491(14) 171.2 1_565
C5 H5E Br2 0.96 2.95 3.858(12) 157.9 8_765
C5 H5F Br4 0.96 2.98 3.867(12) 153.4 4_456
C5 H5D Br2 0.96 2.92 3.742(11) 144.6 .
C8 H8B Br3 0.97 3.12 3.877(15) 135.7 3_756
C10 H10B Br1 0.96 3.15 3.763(13) 123.3 6_567
C10 H10A Br2 0.96 3.05 3.904(14) 149.2 1_565
C3 H3B Br2 0.97 3.14 4.058(18) 159.5 4_556
C1 H1B Br3 0.96 3.21 4.014(14) 142.1 4_456
N2 H12 Br1 0.98 2.52 3.491(14) 171.2 1_565
C5 H5E Br2 0.96 2.95 3.858(12) 157.9 8_765
C5 H5F Br4 0.96 2.98 3.867(12) 153.4 4_456
C5 H5D Br2 0.96 2.92 3.742(11) 144.6 .
C8 H8B Br3 0.97 3.12 3.877(15) 135.7 3_756
C10 H10B Br1 0.96 3.15 3.763(13) 123.3 6_567
C10 H10A Br2 0.96 3.05 3.904(14) 149.2 1_565
C3 H3B Br2 0.97 3.14 4.058(18) 159.5 4_556
C1 H1B Br3 0.96 3.21 4.014(14) 142.1 4_456
N2 H12 Br1 0.98 2.52 3.491(14) 171.2 1_565
C5 H5E Br2 0.96 2.95 3.858(12) 157.9 8_765
C5 H5F Br4 0.96 2.98 3.867(12) 153.4 4_456
C5 H5D Br2 0.96 2.92 3.742(11) 144.6 .
C8 H8B Br3 0.97 3.12 3.877(15) 135.7 3_756
C10 H10B Br1 0.96 3.15 3.763(13) 123.3 6_567
C10 H10A Br2 0.96 3.05 3.904(14) 149.2 1_565
C3 H3B Br2 0.97 3.14 4.058(18) 159.5 4_556
C1 H1B Br3 0.96 3.21 4.014(14) 142.1 4_456
N2 H12 Br1 0.98 2.52 3.491(14) 171.2 1_565
C5 H5E Br2 0.96 2.95 3.858(12) 157.9 8_765
C5 H5F Br4 0.96 2.98 3.867(12) 153.4 4_456
C5 H5D Br2 0.96 2.92 3.742(11) 144.6 .
C8 H8B Br3 0.97 3.12 3.877(15) 135.7 3_756
C10 H10B Br1 0.96 3.15 3.763(13) 123.3 6_567
C10 H10A Br2 0.96 3.05 3.904(14) 149.2 1_565
C3 H3B Br2 0.97 3.14 4.058(18) 159.5 4_556
C1 H1B Br3 0.96 3.21 4.014(14) 142.1 4_456
N2 H12 Br1 0.98 2.52 3.491(14) 171.2 1_565
C5 H5E Br2 0.96 2.95 3.858(12) 157.9 8_765
C5 H5F Br4 0.96 2.98 3.867(12) 153.4 4_456
C5 H5D Br2 0.96 2.92 3.742(11) 144.6 .
C8 H8B Br3 0.97 3.12 3.877(15) 135.7 3_756
C10 H10B Br1 0.96 3.15 3.763(13) 123.3 6_567
C10 H10A Br2 0.96 3.05 3.904(14) 149.2 1_565
C3 H3B Br2 0.97 3.14 4.058(18) 159.5 4_556
C1 H1B Br3 0.96 3.21 4.014(14) 142.1 4_456
N2 H12 Br1 0.98 2.52 3.491(14) 171.2 1_565
C5 H5E Br2 0.96 2.95 3.858(12) 157.9 8_765
C5 H5F Br4 0.96 2.98 3.867(12) 153.4 4_456
C5 H5D Br2 0.96 2.92 3.742(11) 144.6 .
C8 H8B Br3 0.97 3.12 3.877(15) 135.7 3_756
C10 H10B Br1 0.96 3.15 3.763(13) 123.3 6_567
C10 H10A Br2 0.96 3.05 3.904(14) 149.2 1_565
C3 H3B Br2 0.97 3.14 4.058(18) 159.5 4_556
C1 H1B Br3 0.96 3.21 4.014(14) 142.1 4_456
N2 H12 Br1 0.98 2.52 3.491(14) 171.2 1_565
C5 H5E Br2 0.96 2.95 3.858(12) 157.9 8_765
C5 H5F Br4 0.96 2.98 3.867(12) 153.4 4_456
C5 H5D Br2 0.96 2.92 3.742(11) 144.6 .
C8 H8B Br3 0.97 3.12 3.877(15) 135.7 3_756
C10 H10B Br1 0.96 3.15 3.763(13) 123.3 6_567
C10 H10A Br2 0.96 3.05 3.904(14) 149.2 1_565
C3 H3B Br2 0.97 3.14 4.058(18) 159.5 4_556
C1 H1B Br3 0.96 3.21 4.014(14) 142.1 4_456
N2 H12 Br1 0.98 2.52 3.491(14) 171.2 1_565
C5 H5E Br2 0.96 2.95 3.858(12) 157.9 8_765
C5 H5F Br4 0.96 2.98 3.867(12) 153.4 4_456
C5 H5D Br2 0.96 2.92 3.742(11) 144.6 .
C8 H8B Br3 0.97 3.12 3.877(15) 135.7 3_756
C10 H10B Br1 0.96 3.15 3.763(13) 123.3 6_567
C10 H10A Br2 0.96 3.05 3.904(14) 149.2 1_565
C3 H3B Br2 0.97 3.14 4.058(18) 159.5 4_556
C1 H1B Br3 0.96 3.21 4.014(14) 142.1 4_456
N2 H12 Br1 0.98 2.52 3.491(14) 171.2 1_565
C5 H5E Br2 0.96 2.95 3.858(12) 157.9 8_765
C5 H5F Br4 0.96 2.98 3.867(12) 153.4 4_456
C5 H5D Br2 0.96 2.92 3.742(11) 144.6 .
C8 H8B Br3 0.97 3.12 3.877(15) 135.7 3_756
C10 H10B Br1 0.96 3.15 3.763(13) 123.3 6_567
C10 H10A Br2 0.96 3.05 3.904(14) 149.2 1_565
C3 H3B Br2 0.97 3.14 4.058(18) 159.5 4_556
C1 H1B Br3 0.96 3.21 4.014(14) 142.1 4_456
N2 H12 Br1 0.98 2.52 3.491(14) 171.2 1_565
C5 H5E Br2 0.96 2.95 3.858(12) 157.9 8_765
C5 H5F Br4 0.96 2.98 3.867(12) 153.4 4_456
C5 H5D Br2 0.96 2.92 3.742(11) 144.6 .
C8 H8B Br3 0.97 3.12 3.877(15) 135.7 3_756
C10 H10B Br1 0.96 3.15 3.763(13) 123.3 6_567
C10 H10A Br2 0.96 3.05 3.904(14) 149.2 1_565
C3 H3B Br2 0.97 3.14 4.058(18) 159.5 4_556
C1 H1B Br3 0.96 3.21 4.014(14) 142.1 4_456
N2 H12 Br1 0.98 2.52 3.491(14) 171.2 1_565
C5 H5E Br2 0.96 2.95 3.858(12) 157.9 8_765
C5 H5F Br4 0.96 2.98 3.867(12) 153.4 4_456
C5 H5D Br2 0.96 2.92 3.742(11) 144.6 .
C8 H8B Br3 0.97 3.12 3.877(15) 135.7 3_756
C10 H10B Br1 0.96 3.15 3.763(13) 123.3 6_567
C10 H10A Br2 0.96 3.05 3.904(14) 149.2 1_565
C3 H3B Br2 0.97 3.14 4.058(18) 159.5 4_556
C1 H1B Br3 0.96 3.21 4.014(14) 142.1 4_456
N2 H12 Br1 0.98 2.52 3.491(14) 171.2 1_565
C5 H5E Br2 0.96 2.95 3.858(12) 157.9 8_765
C5 H5F Br4 0.96 2.98 3.867(12) 153.4 4_456
C5 H5D Br2 0.96 2.92 3.742(11) 144.6 .
C8 H8B Br3 0.97 3.12 3.877(15) 135.7 3_756
C10 H10B Br1 0.96 3.15 3.763(13) 123.3 6_567
C10 H10A Br2 0.96 3.05 3.904(14) 149.2 1_565
C3 H3B Br2 0.97 3.14 4.058(18) 159.5 4_556
C1 H1B Br3 0.96 3.21 4.014(14) 142.1 4_456
N2 H12 Br1 0.98 2.52 3.491(14) 171.2 1_565
C5 H5E Br2 0.96 2.95 3.858(12) 157.9 8_765
C5 H5F Br4 0.96 2.98 3.867(12) 153.4 4_456
C5 H5D Br2 0.96 2.92 3.742(11) 144.6 .
C8 H8B Br3 0.97 3.12 3.877(15) 135.7 3_756
C10 H10B Br1 0.96 3.15 3.763(13) 123.3 6_567
C10 H10A Br2 0.96 3.05 3.904(14) 149.2 1_565
C3 H3B Br2 0.97 3.14 4.058(18) 159.5 4_556
C1 H1B Br3 0.96 3.21 4.014(14) 142.1 4_456
N2 H12 Br1 0.98 2.52 3.491(14) 171.2 1_565
C5 H5E Br2 0.96 2.95 3.858(12) 157.9 8_765
C5 H5F Br4 0.96 2.98 3.867(12) 153.4 4_456
C5 H5D Br2 0.96 2.92 3.742(11) 144.6 .
C5 H5D Br2 0.96 2.92 3.742(11) 144.6 .
C5 H5F Br4 0.96 2.98 3.867(12) 153.4 4_456
C5 H5E Br2 0.96 2.95 3.858(12) 157.9 8_765
N2 H12 Br1 0.98 2.52 3.491(14) 171.2 1_565
C1 H1B Br3 0.96 3.21 4.014(14) 142.1 4_456
C3 H3B Br2 0.97 3.14 4.058(18) 159.5 4_556
C10 H10A Br2 0.96 3.05 3.904(14) 149.2 1_565
C10 H10B Br1 0.96 3.15 3.763(13) 123.3 6_567
C8 H8B Br3 0.97 3.12 3.877(15) 135.7 3_756
C5 H5D Br2 0.96 2.92 3.742(11) 144.6 .
C5 H5F Br4 0.96 2.98 3.867(12) 153.4 4_456
C5 H5E Br2 0.96 2.95 3.858(12) 157.9 8_765
N2 H12 Br1 0.98 2.52 3.491(14) 171.2 1_565
C1 H1B Br3 0.96 3.21 4.014(14) 142.1 4_456
C3 H3B Br2 0.97 3.14 4.058(18) 159.5 4_556
C10 H10A Br2 0.96 3.05 3.904(14) 149.2 1_565
C10 H10B Br1 0.96 3.15 3.763(13) 123.3 6_567
C8 H8B Br3 0.97 3.12 3.877(15) 135.7 3_756
C5 H5D Br2 0.96 2.92 3.742(11) 144.6 .
C5 H5F Br4 0.96 2.98 3.867(12) 153.4 4_456
C5 H5E Br2 0.96 2.95 3.858(12) 157.9 8_765
N2 H12 Br1 0.98 2.52 3.491(14) 171.2 1_565
C1 H1B Br3 0.96 3.21 4.014(14) 142.1 4_456
C3 H3B Br2 0.97 3.14 4.058(18) 159.5 4_556
C10 H10A Br2 0.96 3.05 3.904(14) 149.2 1_565
C10 H10B Br1 0.96 3.15 3.763(13) 123.3 6_567
C8 H8B Br3 0.97 3.12 3.877(15) 135.7 3_756
C5 H5D Br2 0.96 2.92 3.742(11) 144.6 .
C5 H5F Br4 0.96 2.98 3.867(12) 153.4 4_456
C5 H5E Br2 0.96 2.95 3.858(12) 157.9 8_765
N2 H12 Br1 0.98 2.52 3.491(14) 171.2 1_565
C1 H1B Br3 0.96 3.21 4.014(14) 142.1 4_456
C3 H3B Br2 0.97 3.14 4.058(18) 159.5 4_556
C10 H10A Br2 0.96 3.05 3.904(14) 149.2 1_565
C10 H10B Br1 0.96 3.15 3.763(13) 123.3 6_567
C8 H8B Br3 0.97 3.12 3.877(15) 135.7 3_756
C5 H5D Br2 0.96 2.92 3.742(11) 144.6 .
C5 H5F Br4 0.96 2.98 3.867(12) 153.4 4_456
C5 H5E Br2 0.96 2.95 3.858(12) 157.9 8_765
N2 H12 Br1 0.98 2.52 3.491(14) 171.2 1_565
C1 H1B Br3 0.96 3.21 4.014(14) 142.1 4_456
C3 H3B Br2 0.97 3.14 4.058(18) 159.5 4_556
C10 H10A Br2 0.96 3.05 3.904(14) 149.2 1_565
C10 H10B Br1 0.96 3.15 3.763(13) 123.3 6_567
C8 H8B Br3 0.97 3.12 3.877(15) 135.7 3_756
C5 H5D Br2 0.96 2.92 3.742(11) 144.6 .
C5 H5F Br4 0.96 2.98 3.867(12) 153.4 4_456
C5 H5E Br2 0.96 2.95 3.858(12) 157.9 8_765
N2 H12 Br1 0.98 2.52 3.491(14) 171.2 1_565
C1 H1B Br3 0.96 3.21 4.014(14) 142.1 4_456
C3 H3B Br2 0.97 3.14 4.058(18) 159.5 4_556
C10 H10A Br2 0.96 3.05 3.904(14) 149.2 1_565
C10 H10B Br1 0.96 3.15 3.763(13) 123.3 6_567
C8 H8B Br3 0.97 3.12 3.877(15) 135.7 3_756
C5 H5D Br2 0.96 2.92 3.742(11) 144.6 .
C5 H5F Br4 0.96 2.98 3.867(12) 153.4 4_456
C5 H5E Br2 0.96 2.95 3.858(12) 157.9 8_765
N2 H12 Br1 0.98 2.52 3.491(14) 171.2 1_565
C1 H1B Br3 0.96 3.21 4.014(14) 142.1 4_456
C3 H3B Br2 0.97 3.14 4.058(18) 159.5 4_556
C10 H10A Br2 0.96 3.05 3.904(14) 149.2 1_565
C10 H10B Br1 0.96 3.15 3.763(13) 123.3 6_567
C8 H8B Br3 0.97 3.12 3.877(15) 135.7 3_756
C5 H5D Br2 0.96 2.92 3.742(11) 144.6 .
C5 H5F Br4 0.96 2.98 3.867(12) 153.4 4_456
C5 H5E Br2 0.96 2.95 3.858(12) 157.9 8_765
N2 H12 Br1 0.98 2.52 3.491(14) 171.2 1_565
C1 H1B Br3 0.96 3.21 4.014(14) 142.1 4_456
C3 H3B Br2 0.97 3.14 4.058(18) 159.5 4_556
C10 H10A Br2 0.96 3.05 3.904(14) 149.2 1_565
C10 H10B Br1 0.96 3.15 3.763(13) 123.3 6_567
C8 H8B Br3 0.97 3.12 3.877(15) 135.7 3_756
C5 H5D Br2 0.96 2.92 3.742(11) 144.6 .
C5 H5F Br4 0.96 2.98 3.867(12) 153.4 4_456
C5 H5E Br2 0.96 2.95 3.858(12) 157.9 8_765
N2 H12 Br1 0.98 2.52 3.491(14) 171.2 1_565
C1 H1B Br3 0.96 3.21 4.014(14) 142.1 4_456
C3 H3B Br2 0.97 3.14 4.058(18) 159.5 4_556
C10 H10A Br2 0.96 3.05 3.904(14) 149.2 1_565
C10 H10B Br1 0.96 3.15 3.763(13) 123.3 6_567
C8 H8B Br3 0.97 3.12 3.877(15) 135.7 3_756
C5 H5D Br2 0.96 2.92 3.742(11) 144.6 .
C5 H5F Br4 0.96 2.98 3.867(12) 153.4 4_456
C5 H5E Br2 0.96 2.95 3.858(12) 157.9 8_765
N2 H12 Br1 0.98 2.52 3.491(14) 171.2 1_565
C1 H1B Br3 0.96 3.21 4.014(14) 142.1 4_456
C3 H3B Br2 0.97 3.14 4.058(18) 159.5 4_556
C10 H10A Br2 0.96 3.05 3.904(14) 149.2 1_565
C10 H10B Br1 0.96 3.15 3.763(13) 123.3 6_567
C8 H8B Br3 0.97 3.12 3.877(15) 135.7 3_756
C5 H5D Br2 0.96 2.92 3.742(11) 144.6 .
C5 H5F Br4 0.96 2.98 3.867(12) 153.4 4_456
C5 H5E Br2 0.96 2.95 3.858(12) 157.9 8_765
N2 H12 Br1 0.98 2.52 3.491(14) 171.2 1_565
C1 H1B Br3 0.96 3.21 4.014(14) 142.1 4_456
C3 H3B Br2 0.97 3.14 4.058(18) 159.5 4_556
C10 H10A Br2 0.96 3.05 3.904(14) 149.2 1_565
C10 H10B Br1 0.96 3.15 3.763(13) 123.3 6_567
C8 H8B Br3 0.97 3.12 3.877(15) 135.7 3_756
C5 H5D Br2 0.96 2.92 3.742(11) 144.6 .
C5 H5F Br4 0.96 2.98 3.867(12) 153.4 4_456
C5 H5E Br2 0.96 2.95 3.858(12) 157.9 8_765
N2 H12 Br1 0.98 2.52 3.491(14) 171.2 1_565
C1 H1B Br3 0.96 3.21 4.014(14) 142.1 4_456
C3 H3B Br2 0.97 3.14 4.058(18) 159.5 4_556
C10 H10A Br2 0.96 3.05 3.904(14) 149.2 1_565
C10 H10B Br1 0.96 3.15 3.763(13) 123.3 6_567
C8 H8B Br3 0.97 3.12 3.877(15) 135.7 3_756
C5 H5D Br2 0.96 2.92 3.742(11) 144.6 .
C5 H5F Br4 0.96 2.98 3.867(12) 153.4 4_456
C5 H5E Br2 0.96 2.95 3.858(12) 157.9 8_765
N2 H12 Br1 0.98 2.52 3.491(14) 171.2 1_565
C1 H1B Br3 0.96 3.21 4.014(14) 142.1 4_456
C3 H3B Br2 0.97 3.14 4.058(18) 159.5 4_556
C10 H10A Br2 0.96 3.05 3.904(14) 149.2 1_565
C10 H10B Br1 0.96 3.15 3.763(13) 123.3 6_567
C8 H8B Br3 0.97 3.12 3.877(15) 135.7 3_756
C5 H5D Br2 0.96 2.92 3.742(11) 144.6 .
C5 H5F Br4 0.96 2.98 3.867(12) 153.4 4_456
C5 H5E Br2 0.96 2.95 3.858(12) 157.9 8_765
N2 H12 Br1 0.98 2.52 3.491(14) 171.2 1_565
C1 H1B Br3 0.96 3.21 4.014(14) 142.1 4_456
C3 H3B Br2 0.97 3.14 4.058(18) 159.5 4_556
C10 H10A Br2 0.96 3.05 3.904(14) 149.2 1_565
C10 H10B Br1 0.96 3.15 3.763(13) 123.3 6_567
C8 H8B Br3 0.97 3.12 3.877(15) 135.7 3_756
C5 H5D Br2 0.96 2.92 3.742(11) 144.6 .
C5 H5F Br4 0.96 2.98 3.867(12) 153.4 4_456
C5 H5E Br2 0.96 2.95 3.858(12) 157.9 8_765
N2 H12 Br1 0.98 2.52 3.491(14) 171.2 1_565
C1 H1B Br3 0.96 3.21 4.014(14) 142.1 4_456
C3 H3B Br2 0.97 3.14 4.058(18) 159.5 4_556
C10 H10A Br2 0.96 3.05 3.904(14) 149.2 1_565
C10 H10B Br1 0.96 3.15 3.763(13) 123.3 6_567
C8 H8B Br3 0.97 3.12 3.877(15) 135.7 3_756
C5 H5D Br2 0.96 2.92 3.742(11) 144.6 .
C5 H5F Br4 0.96 2.98 3.867(12) 153.4 4_456
C5 H5E Br2 0.96 2.95 3.858(12) 157.9 8_765
N2 H12 Br1 0.98 2.52 3.491(14) 171.2 1_565
C1 H1B Br3 0.96 3.21 4.014(14) 142.1 4_456
C3 H3B Br2 0.97 3.14 4.058(18) 159.5 4_556
C10 H10A Br2 0.96 3.05 3.904(14) 149.2 1_565
C10 H10B Br1 0.96 3.15 3.763(13) 123.3 6_567
C8 H8B Br3 0.97 3.12 3.877(15) 135.7 3_756
C5 H5D Br2 0.96 2.92 3.742(11) 144.6 .
C5 H5F Br4 0.96 2.98 3.867(12) 153.4 4_456
C5 H5E Br2 0.96 2.95 3.858(12) 157.9 8_765
N2 H12 Br1 0.98 2.52 3.491(14) 171.2 1_565
C1 H1B Br3 0.96 3.21 4.014(14) 142.1 4_456
C3 H3B Br2 0.97 3.14 4.058(18) 159.5 4_556
C10 H10A Br2 0.96 3.05 3.904(14) 149.2 1_565
C10 H10B Br1 0.96 3.15 3.763(13) 123.3 6_567
C8 H8B Br3 0.97 3.12 3.877(15) 135.7 3_756
C5 H5D Br2 0.96 2.92 3.742(11) 144.6 .
C5 H5F Br4 0.96 2.98 3.867(12) 153.4 4_456
C5 H5E Br2 0.96 2.95 3.858(12) 157.9 8_765
N2 H12 Br1 0.98 2.52 3.491(14) 171.2 1_565
C1 H1B Br3 0.96 3.21 4.014(14) 142.1 4_456
C3 H3B Br2 0.97 3.14 4.058(18) 159.5 4_556
C10 H10A Br2 0.96 3.05 3.904(14) 149.2 1_565
C10 H10B Br1 0.96 3.15 3.763(13) 123.3 6_567
C8 H8B Br3 0.97 3.12 3.877(15) 135.7 3_756
C5 H5D Br2 0.96 2.92 3.742(11) 144.6 .
C5 H5F Br4 0.96 2.98 3.867(12) 153.4 4_456
C5 H5E Br2 0.96 2.95 3.858(12) 157.9 8_765
N2 H12 Br1 0.98 2.52 3.491(14) 171.2 1_565
C1 H1B Br3 0.96 3.21 4.014(14) 142.1 4_456
C3 H3B Br2 0.97 3.14 4.058(18) 159.5 4_556
C10 H10A Br2 0.96 3.05 3.904(14) 149.2 1_565
C10 H10B Br1 0.96 3.15 3.763(13) 123.3 6_567
C8 H8B Br3 0.97 3.12 3.877(15) 135.7 3_756
C5 H5D Br2 0.96 2.92 3.742(11) 144.6 .
C5 H5F Br4 0.96 2.98 3.867(12) 153.4 4_456
C5 H5E Br2 0.96 2.95 3.858(12) 157.9 8_765
N2 H12 Br1 0.98 2.52 3.491(14) 171.2 1_565
C1 H1B Br3 0.96 3.21 4.014(14) 142.1 4_456
C3 H3B Br2 0.97 3.14 4.058(18) 159.5 4_556
C10 H10A Br2 0.96 3.05 3.904(14) 149.2 1_565
C10 H10B Br1 0.96 3.15 3.763(13) 123.3 6_567
C8 H8B Br3 0.97 3.12 3.877(15) 135.7 3_756
C5 H5D Br2 0.96 2.92 3.742(11) 144.6 .
C5 H5F Br4 0.96 2.98 3.867(12) 153.4 4_456
C5 H5E Br2 0.96 2.95 3.858(12) 157.9 8_765
N2 H12 Br1 0.98 2.52 3.491(14) 171.2 1_565
C1 H1B Br3 0.96 3.21 4.014(14) 142.1 4_456
C3 H3B Br2 0.97 3.14 4.058(18) 159.5 4_556
C10 H10A Br2 0.96 3.05 3.904(14) 149.2 1_565
C10 H10B Br1 0.96 3.15 3.763(13) 123.3 6_567
C8 H8B Br3 0.97 3.12 3.877(15) 135.7 3_756
C5 H5D Br2 0.96 2.92 3.742(11) 144.6 .
C5 H5F Br4 0.96 2.98 3.867(12) 153.4 4_456
C5 H5E Br2 0.96 2.95 3.858(12) 157.9 8_765
N2 H12 Br1 0.98 2.52 3.491(14) 171.2 1_565
C1 H1B Br3 0.96 3.21 4.014(14) 142.1 4_456
C3 H3B Br2 0.97 3.14 4.058(18) 159.5 4_556
C10 H10A Br2 0.96 3.05 3.904(14) 149.2 1_565
C10 H10B Br1 0.96 3.15 3.763(13) 123.3 6_567
C8 H8B Br3 0.97 3.12 3.877(15) 135.7 3_756
C5 H5D Br2 0.96 2.92 3.742(11) 144.6 .
C5 H5F Br4 0.96 2.98 3.867(12) 153.4 4_456
C5 H5E Br2 0.96 2.95 3.858(12) 157.9 8_765
N2 H12 Br1 0.98 2.52 3.491(14) 171.2 1_565
C1 H1B Br3 0.96 3.21 4.014(14) 142.1 4_456
C3 H3B Br2 0.97 3.14 4.058(18) 159.5 4_556
C10 H10A Br2 0.96 3.05 3.904(14) 149.2 1_565
C10 H10B Br1 0.96 3.15 3.763(13) 123.3 6_567
C8 H8B Br3 0.97 3.12 3.877(15) 135.7 3_756
C5 H5D Br2 0.96 2.92 3.742(11) 144.6 .
C5 H5F Br4 0.96 2.98 3.867(12) 153.4 4_456
C5 H5E Br2 0.96 2.95 3.858(12) 157.9 8_765
N2 H12 Br1 0.98 2.52 3.491(14) 171.2 1_565
C1 H1B Br3 0.96 3.21 4.014(14) 142.1 4_456
C3 H3B Br2 0.97 3.14 4.058(18) 159.5 4_556
C10 H10A Br2 0.96 3.05 3.904(14) 149.2 1_565
C10 H10B Br1 0.96 3.15 3.763(13) 123.3 6_567
C8 H8B Br3 0.97 3.12 3.877(15) 135.7 3_756
C5 H5D Br2 0.96 2.92 3.742(11) 144.6 .
C5 H5F Br4 0.96 2.98 3.867(12) 153.4 4_456
C5 H5E Br2 0.96 2.95 3.858(12) 157.9 8_765
N2 H12 Br1 0.98 2.52 3.491(14) 171.2 1_565
C1 H1B Br3 0.96 3.21 4.014(14) 142.1 4_456
C3 H3B Br2 0.97 3.14 4.058(18) 159.5 4_556
C10 H10A Br2 0.96 3.05 3.904(14) 149.2 1_565
C10 H10B Br1 0.96 3.15 3.763(13) 123.3 6_567
C8 H8B Br3 0.97 3.12 3.877(15) 135.7 3_756
C5 H5D Br2 0.96 2.92 3.742(11) 144.6 .
C5 H5F Br4 0.96 2.98 3.867(12) 153.4 4_456
C5 H5E Br2 0.96 2.95 3.858(12) 157.9 8_765
N2 H12 Br1 0.98 2.52 3.491(14) 171.2 1_565
C1 H1B Br3 0.96 3.21 4.014(14) 142.1 4_456
C3 H3B Br2 0.97 3.14 4.058(18) 159.5 4_556
C10 H10A Br2 0.96 3.05 3.904(14) 149.2 1_565
C10 H10B Br1 0.96 3.15 3.763(13) 123.3 6_567
C8 H8B Br3 0.97 3.12 3.877(15) 135.7 3_756
C5 H5D Br2 0.96 2.92 3.742(11) 144.6 .
C5 H5F Br4 0.96 2.98 3.867(12) 153.4 4_456
C5 H5E Br2 0.96 2.95 3.858(12) 157.9 8_765
N2 H12 Br1 0.98 2.52 3.491(14) 171.2 1_565
C1 H1B Br3 0.96 3.21 4.014(14) 142.1 4_456
C3 H3B Br2 0.97 3.14 4.058(18) 159.5 4_556
C10 H10A Br2 0.96 3.05 3.904(14) 149.2 1_565
C10 H10B Br1 0.96 3.15 3.763(13) 123.3 6_567
C8 H8B Br3 0.97 3.12 3.877(15) 135.7 3_756
C5 H5D Br2 0.96 2.92 3.742(11) 144.6 .
C5 H5F Br4 0.96 2.98 3.867(12) 153.4 4_456
C5 H5E Br2 0.96 2.95 3.858(12) 157.9 8_765
N2 H12 Br1 0.98 2.52 3.491(14) 171.2 1_565
C1 H1B Br3 0.96 3.21 4.014(14) 142.1 4_456
C3 H3B Br2 0.97 3.14 4.058(18) 159.5 4_556
C10 H10A Br2 0.96 3.05 3.904(14) 149.2 1_565
C10 H10B Br1 0.96 3.15 3.763(13) 123.3 6_567
C8 H8B Br3 0.97 3.12 3.877(15) 135.7 3_756
C5 H5D Br2 0.96 2.92 3.742(11) 144.6 .
C5 H5F Br4 0.96 2.98 3.867(12) 153.4 4_456
C5 H5E Br2 0.96 2.95 3.858(12) 157.9 8_765
N2 H12 Br1 0.98 2.52 3.491(14) 171.2 1_565
C1 H1B Br3 0.96 3.21 4.014(14) 142.1 4_456
C3 H3B Br2 0.97 3.14 4.058(18) 159.5 4_556
C10 H10A Br2 0.96 3.05 3.904(14) 149.2 1_565
C10 H10B Br1 0.96 3.15 3.763(13) 123.3 6_567
C8 H8B Br3 0.97 3.12 3.877(15) 135.7 3_756
C5 H5D Br2 0.96 2.92 3.742(11) 144.6 .
C5 H5F Br4 0.96 2.98 3.867(12) 153.4 4_456
C5 H5E Br2 0.96 2.95 3.858(12) 157.9 8_765
N2 H12 Br1 0.98 2.52 3.491(14) 171.2 1_565
C1 H1B Br3 0.96 3.21 4.014(14) 142.1 4_456
C3 H3B Br2 0.97 3.14 4.058(18) 159.5 4_556
C10 H10A Br2 0.96 3.05 3.904(14) 149.2 1_565
C10 H10B Br1 0.96 3.15 3.763(13) 123.3 6_567
C8 H8B Br3 0.97 3.12 3.877(15) 135.7 3_756
C5 H5D Br2 0.96 2.92 3.742(11) 144.6 .
C5 H5F Br4 0.96 2.98 3.867(12) 153.4 4_456
C5 H5E Br2 0.96 2.95 3.858(12) 157.9 8_765
N2 H12 Br1 0.98 2.52 3.491(14) 171.2 1_565
C1 H1B Br3 0.96 3.21 4.014(14) 142.1 4_456
C3 H3B Br2 0.97 3.14 4.058(18) 159.5 4_556
C10 H10A Br2 0.96 3.05 3.904(14) 149.2 1_565
C10 H10B Br1 0.96 3.15 3.763(13) 123.3 6_567
C8 H8B Br3 0.97 3.12 3.877(15) 135.7 3_756
C5 H5D Br2 0.96 2.92 3.742(11) 144.6 .
C5 H5F Br4 0.96 2.98 3.867(12) 153.4 4_456
C5 H5E Br2 0.96 2.95 3.858(12) 157.9 8_765
N2 H12 Br1 0.98 2.52 3.491(14) 171.2 1_565
C1 H1B Br3 0.96 3.21 4.014(14) 142.1 4_456
C3 H3B Br2 0.97 3.14 4.058(18) 159.5 4_556
C10 H10A Br2 0.96 3.05 3.904(14) 149.2 1_565
C8 H8B Br3 0.97 3.12 3.877(15) 135.7 3_756
C5 H5D Br2 0.96 2.92 3.742(11) 144.6 .
C5 H5F Br4 0.96 2.98 3.867(12) 153.4 4_456
C5 H5E Br2 0.96 2.95 3.858(12) 157.9 8_765
N2 H12 Br1 0.98 2.52 3.491(14) 171.2 1_565
C1 H1B Br3 0.96 3.21 4.014(14) 142.1 4_456
C3 H3B Br2 0.97 3.14 4.058(18) 159.5 4_556
C10 H10A Br2 0.96 3.05 3.904(14) 149.2 1_565
C8 H8B Br3 0.97 3.12 3.877(15) 135.7 3_756
C5 H5D Br2 0.96 2.92 3.742(11) 144.6 .
C5 H5F Br4 0.96 2.98 3.867(12) 153.4 4_456
C5 H5E Br2 0.96 2.95 3.858(12) 157.9 8_765
N2 H12 Br1 0.98 2.52 3.491(14) 171.2 1_565
C1 H1B Br3 0.96 3.21 4.014(14) 142.1 4_456
C3 H3B Br2 0.97 3.14 4.058(18) 159.5 4_556
C10 H10A Br2 0.96 3.05 3.904(14) 149.2 1_565
C8 H8B Br3 0.97 3.12 3.877(15) 135.7 3_756
C5 H5D Br2 0.96 2.92 3.742(11) 144.6 .
C5 H5F Br4 0.96 2.98 3.867(12) 153.4 4_456
C5 H5E Br2 0.96 2.95 3.858(12) 157.9 8_765
N2 H12 Br1 0.98 2.52 3.491(14) 171.2 1_565
C1 H1B Br3 0.96 3.21 4.014(14) 142.1 4_456
C3 H3B Br2 0.97 3.14 4.058(18) 159.5 4_556
C10 H10A Br2 0.96 3.05 3.904(14) 149.2 1_565
C8 H8B Br3 0.97 3.12 3.877(15) 135.7 3_756
C5 H5D Br2 0.96 2.92 3.742(11) 144.6 .
C5 H5F Br4 0.96 2.98 3.867(12) 153.4 4_456
C5 H5E Br2 0.96 2.95 3.858(12) 157.9 8_765
N2 H12 Br1 0.98 2.52 3.491(14) 171.2 1_565
C1 H1B Br3 0.96 3.21 4.014(14) 142.1 4_456
C3 H3B Br2 0.97 3.14 4.058(18) 159.5 4_556
C10 H10A Br2 0.96 3.05 3.904(14) 149.2 1_565
C8 H8B Br3 0.97 3.12 3.877(15) 135.7 3_756

loop_
_geom_torsion_atom_site_label_1
_geom_torsion_atom_site_label_2
_geom_torsion_atom_site_label_3
_geom_torsion_atom_site_label_4
_geom_torsion
C7 C6 N2 C10 -160.9(12)
C7 C6 N2 C9 -24.3(15)
C10 N2 C9 C8 154.7(13)
C6 N2 C9 C8 16.3(16)
N1B C4 C3 C2 -22(2)
N1A C4 C3 C2 14.3(19)
C4 C3 C2 C1 1(2)
N1B C1 C2 C3 19.6(19)
N1A C1 C2 C3 -17.2(19)
N2 C6 C7 C8 21.6(15)
N2 C9 C8 C7 -2.2(17)
C6 C7 C8 C9 -11.8(17)
C2 C1 N1A C5 142.2(14)
C2 C1 N1A C4 24.2(16)
C3 C4 N1A C5 -143.9(14)
C3 C4 N1A C1 -23.5(17)
C3 C4 N1B C5' 165.1(16)
C3 C4 N1B C1 34.4(19)
C2 C1 N1B C5' -164.4(17)
C2 C1 N1B C4 -33.2(19)
